data_7203599
loop_
_publ_author_name
'Parnham, Emily R.'
'Morris, Russell E.'

_publ_section_title
;
 Ionothermal synthesis using a hydrophobic ionic liquid as solvent in
 the preparation of a novel aluminophosphate chain structure
;
_journal_issue 37
_journal_name_full 'Journal of Materials Chemistry'
_journal_page_first 3682
_journal_paper_doi 10.1039/b610774e
_journal_volume 16
_journal_year 2006
_chemical_formula_moiety 'Al F H4 O8 P2'
_chemical_formula_sum 'Al F H4 O8 P2'
_chemical_formula_weight 239.95
_chemical_name_systematic
;
?
;
_space_group_IT_number 14
_symmetry_cell_setting monoclinic
_symmetry_space_group_name_Hall '-P 2ybc'
_symmetry_space_group_name_H-M 'P 1 21/c 1'
_atom_sites_solution_hydrogens geom
_atom_sites_solution_primary direct
_atom_sites_solution_secondary difmap
_audit_creation_method SHELXL-97
_cell_angle_alpha 90.00
_cell_angle_beta 99.491(3)
_cell_angle_gamma 90.00
_cell_formula_units_Z 4
_cell_length_a 8.4494(17)
_cell_length_b 4.7836(10)
_cell_length_c 15.767(3)
_cell_measurement_temperature 150(2)
_cell_volume 628.6(2)
_computing_cell_refinement SAINT
_computing_data_collection 'Bruker SMART'
_computing_data_reduction SAINT
_computing_structure_refinement 'SHELXL-97 (Sheldrick, 1997)'
_computing_structure_solution SHELXL-97
_diffrn_ambient_temperature 150(2)
_diffrn_measured_fraction_theta_full 0.997
_diffrn_measured_fraction_theta_max 0.997
_diffrn_measurement_device_type 'CCD area detector'
_diffrn_measurement_method '\w rotation with narrow frames'
_diffrn_radiation_monochromator 'silicon (111)'
_diffrn_radiation_source 'fine-focus sealed tube'
_diffrn_radiation_type synchrotron
_diffrn_radiation_wavelength 0.69990
_diffrn_reflns_av_R_equivalents 0.0656
_diffrn_reflns_av_sigmaI/netI 0.0729
_diffrn_reflns_limit_h_max 9
_diffrn_reflns_limit_h_min -10
_diffrn_reflns_limit_k_max 5
_diffrn_reflns_limit_k_min -5
_diffrn_reflns_limit_l_max 18
_diffrn_reflns_limit_l_min -19
_diffrn_reflns_number 4222
_diffrn_reflns_theta_full 25.84
_diffrn_reflns_theta_max 25.84
_diffrn_reflns_theta_min 3.23
_exptl_absorpt_coefficient_mu 0.730
_exptl_absorpt_correction_type none
_exptl_crystal_colour colourless
_exptl_crystal_density_diffrn 2.536
_exptl_crystal_density_method 'not measured'
_exptl_crystal_description needle
_exptl_crystal_F_000 480
_exptl_crystal_size_max 0.04
_exptl_crystal_size_mid 0.02
_exptl_crystal_size_min 0.001
_refine_diff_density_max 0.691
_refine_diff_density_min -0.654
_refine_diff_density_rms 0.169
_refine_ls_extinction_method none
_refine_ls_goodness_of_fit_ref 1.038
_refine_ls_hydrogen_treatment refall
_refine_ls_matrix_type full
_refine_ls_number_parameters 124
_refine_ls_number_reflns 1261
_refine_ls_number_restraints 29
_refine_ls_restrained_S_all 1.031
_refine_ls_R_factor_all 0.0706
_refine_ls_R_factor_gt 0.0550
_refine_ls_shift/su_max 0.002
_refine_ls_shift/su_mean 0.000
_refine_ls_structure_factor_coef Fsqd
_refine_ls_weighting_details 'calc w=1/[\s^2^(Fo^2^)+(0.0705P)^2^+0.9311P] where P=(Fo^2^+2Fc^2^)/3'
_refine_ls_weighting_scheme calc
_refine_ls_wR_factor_gt 0.1263
_refine_ls_wR_factor_ref 0.1376
_reflns_number_gt 1001
_reflns_number_total 1261
_reflns_threshold_expression >2sigma(I)
_cod_data_source_file b610774e.txt
_cod_data_source_block Al[H2PO4]F
_cod_original_sg_symbol_H-M 'P 21/c'
_cod_database_code 7203599

loop_
_symmetry_equiv_pos_as_xyz
'x, y, z'
'-x, y+1/2, -z+1/2'
'-x, -y, -z'
'x, -y-1/2, z-1/2'

loop_
_atom_site_label
_atom_site_type_symbol
_atom_site_fract_x
_atom_site_fract_y
_atom_site_fract_z
_atom_site_U_iso_or_equiv
_atom_site_adp_type
_atom_site_occupancy
_atom_site_symmetry_multiplicity
_atom_site_calc_flag
_atom_site_refinement_flags
_atom_site_disorder_assembly
_atom_site_disorder_group
P1 P 0.63314(15) 0.2151(3) 0.63683(8) 0.0021(3) Uani 1 1 d . . .
Al1 Al 0.86262(17) -0.2789(3) 0.70032(9) 0.0018(4) Uani 1 1 d . . .
P2 P 0.86331(15) -0.0347(3) 0.88523(8) 0.0029(3) Uani 1 1 d . . .
F1 F 1.0410(3) -0.0663(6) 0.73247(17) 0.0042(6) Uani 1 1 d . . .
O1 O 0.6848(4) 0.4998(7) 0.6680(2) 0.0052(8) Uani 1 1 d U . .
O2 O 0.7641(4) 0.0052(7) 0.6321(2) 0.0041(7) Uani 1 1 d . . .
O3 O 0.5313(4) 0.2471(7) 0.5440(2) 0.0074(8) Uani 1 1 d D . .
H3A H 0.527(14) 0.397(13) 0.514(6) 0.011 Uiso 0.50 1 d PD . .
H3B H 0.541(13) 0.084(10) 0.522(7) 0.011 Uiso 0.50 1 d PD . .
O4 O 0.5156(4) 0.0851(7) 0.6931(2) 0.0078(8) Uani 1 1 d DU . .
H4 H 0.449(5) 0.188(9) 0.715(3) 0.012 Uiso 1 1 d D . .
O5 O 0.7883(4) -0.1503(7) 0.7992(2) 0.0046(7) Uani 1 1 d . . .
O6 O 1.0323(4) 0.0844(7) 0.8904(2) 0.0046(7) Uani 1 1 d U . .
O7 O 0.7510(4) 0.1846(8) 0.9165(2) 0.0107(8) Uani 1 1 d D . .
H7 H 0.783(7) 0.355(4) 0.920(4) 0.016 Uiso 1 1 d D . .
O8 O 0.8656(4) -0.2842(7) 0.9501(2) 0.0057(8) Uani 1 1 d DU . .
H8 H 0.877(7) -0.245(11) 1.0040(8) 0.009 Uiso 1 1 d D . .

loop_
_atom_site_aniso_label
_atom_site_aniso_U_11
_atom_site_aniso_U_22
_atom_site_aniso_U_33
_atom_site_aniso_U_23
_atom_site_aniso_U_13
_atom_site_aniso_U_12
P1 0.0013(6) 0.0034(7) 0.0018(7) 0.0000(5) 0.0003(5) 0.0000(5)
Al1 0.0015(7) 0.0024(8) 0.0018(8) -0.0003(6) 0.0012(6) -0.0006(6)
P2 0.0038(6) 0.0026(7) 0.0027(7) -0.0009(5) 0.0015(5) -0.0010(5)
F1 0.0054(15) 0.0044(15) 0.0036(14) -0.0014(11) 0.0034(11) -0.0012(11)
O1 0.0042(15) 0.0027(16) 0.0087(16) -0.0018(13) 0.0011(13) 0.0009(12)
O2 0.0045(17) 0.0032(18) 0.0046(18) 0.0017(13) 0.0010(14) -0.0001(13)
O3 0.0073(19) 0.010(2) 0.004(2) 0.0008(14) -0.0016(15) 0.0020(16)
O4 0.0071(16) 0.0070(17) 0.0113(17) 0.0017(13) 0.0077(13) 0.0034(13)
O5 0.0027(16) 0.0076(18) 0.0033(17) -0.0007(14) -0.0005(13) -0.0001(14)
O6 0.0049(14) 0.0065(16) 0.0028(14) 0.0016(12) 0.0021(12) -0.0015(12)
O7 0.011(2) 0.0063(19) 0.016(2) -0.0048(16) 0.0081(16) -0.0008(16)
O8 0.0080(16) 0.0071(17) 0.0022(16) 0.0011(12) 0.0013(13) -0.0032(13)

loop_
_atom_type_symbol
_atom_type_description
_atom_type_scat_dispersion_real
_atom_type_scat_dispersion_imag
_atom_type_scat_source
H H 0.0000 0.0000 'International Tables Vol C Tables 4.2.6.8 and 6.1.1.4'
O O 0.0105 0.0059 'International Tables Vol C Tables 4.2.6.8 and 6.1.1.4'
P P 0.1000 0.0917 'International Tables Vol C Tables 4.2.6.8 and 6.1.1.4'
Al Al 0.0625 0.0500 'International Tables Vol C Tables 4.2.6.8 and 6.1.1.4'
F F 0.0170 0.0100 'International Tables Vol C Tables 4.2.6.8 and 6.1.1.4'

loop_
_geom_angle_atom_site_label_1
_geom_angle_atom_site_label_2
_geom_angle_atom_site_label_3
_geom_angle
_geom_angle_site_symmetry_1
_geom_angle_site_symmetry_3
_geom_angle_publ_flag
O1 P1 O2 116.7(2) . . ?
O1 P1 O4 110.8(2) . . ?
O2 P1 O4 107.7(2) . . ?
O1 P1 O3 107.64(19) . . ?
O2 P1 O3 108.14(19) . . ?
O4 P1 O3 105.3(2) . . ?
F1 Al1 O1 178.86(16) . 1_545 ?
F1 Al1 F1 89.41(8) . 2_746 ?
O1 Al1 F1 89.61(15) 1_545 2_746 ?
F1 Al1 O2 91.37(15) . . ?
O1 Al1 O2 89.61(16) 1_545 . ?
F1 Al1 O2 179.16(16) 2_746 . ?
F1 Al1 O5 87.74(14) . . ?
O1 Al1 O5 92.79(16) 1_545 . ?
F1 Al1 O5 86.75(15) 2_746 . ?
O2 Al1 O5 93.59(16) . . ?
F1 Al1 O6 86.23(14) . 2_746 ?
O1 Al1 O6 93.15(16) 1_545 2_746 ?
F1 Al1 O6 87.67(14) 2_746 2_746 ?
O2 Al1 O6 92.07(16) . 2_746 ?
O5 Al1 O6 171.83(16) . 2_746 ?
O5 P2 O6 115.85(19) . . ?
O5 P2 O7 110.3(2) . . ?
O6 P2 O7 110.3(2) . . ?
O5 P2 O8 105.4(2) . . ?
O6 P2 O8 109.77(19) . . ?
O7 P2 O8 104.5(2) . . ?
Al1 F1 Al1 147.66(16) . 2_756 ?
P1 O1 Al1 143.0(2) . 1_565 ?
P1 O2 Al1 136.6(2) . . ?
P1 O3 H3A 124(8) . . ?
P1 O3 H3B 102(7) . . ?
H3A O3 H3B 123(10) . . ?
P1 O4 H4 121(4) . . ?
P2 O5 Al1 136.1(2) . . ?
P2 O6 Al1 129.2(2) . 2_756 ?
P2 O7 H7 117(4) . . ?
P2 O8 H8 118(4) . . ?

loop_
_geom_bond_atom_site_label_1
_geom_bond_atom_site_label_2
_geom_bond_distance
_geom_bond_site_symmetry_2
_geom_bond_publ_flag
P1 O1 1.488(4) . ?
P1 O2 1.505(3) . ?
P1 O4 1.565(4) . ?
P1 O3 1.578(4) . ?
Al1 F1 1.820(3) . ?
Al1 O1 1.840(4) 1_545 ?
Al1 F1 1.841(3) 2_746 ?
Al1 O2 1.845(4) . ?
Al1 O5 1.878(4) . ?
Al1 O6 1.918(4) 2_746 ?
P2 O5 1.504(3) . ?
P2 O6 1.527(3) . ?
P2 O7 1.548(4) . ?
P2 O8 1.569(4) . ?
O3 H3A 0.860(3) . ?
O3 H3B 0.860(3) . ?
O4 H4 0.86(3) . ?
O7 H7 0.86(3) . ?
O8 H8 0.860(18) . ?

loop_
_geom_hbond_atom_site_label_D
_geom_hbond_atom_site_label_H
_geom_hbond_atom_site_label_A
_geom_hbond_distance_DH
_geom_hbond_distance_HA
_geom_hbond_distance_DA
_geom_hbond_angle_DHA
_geom_hbond_site_symmetry_A
O8 H8 O6 0.860(18) 1.88(2) 2.697(5) 158(5) 3_757
O4 H4 O5 0.86(4) 2.13(3) 2.883(5) 146(5) 2_656
O7 H7 O8 0.86(3) 1.89(3) 2.740(5) 169(6) 1_565
O3 H3A O3 0.860(3) 1.95(3) 2.796(7) 166(11) 3_666
O3 H3B O3 0.860(3) 1.94(4) 2.748(7) 156(10) 3_656
